data_7207063
loop_
_publ_author_name
'Wang, Kai-Yao'
'Feng, Mei-Ling'
'Kong, De-Nian'
'Liang, Shi-Jing'
'Wu, Ling'
'Huang, Xiao-Ying'

_publ_section_title
;
 Layered indium chalcogenidoantimonates [Me2NH2]2In2Sb2S7-xSex (x = 0,
 2.20, 4.20, 7) with tunable band gaps and photocatalytic properties
;
_journal_issue 1
_journal_name_full CrystEngComm
_journal_page_first 90
_journal_paper_doi 10.1039/c1ce05879g
_journal_volume 14
_journal_year 2012
_chemical_formula_moiety 'In2 S7 Sb2, 2(C2 H8 N)'
_chemical_formula_sum 'C4 H16 In2 N2 S7 Sb2'
_chemical_formula_weight 789.75
_chemical_name_systematic
;
?
;
_space_group_IT_number 15
_symmetry_cell_setting monoclinic
_symmetry_space_group_name_Hall '-C 2yc'
_symmetry_space_group_name_H-M 'C 1 2/c 1'
_atom_sites_solution_hydrogens geom
_atom_sites_solution_primary direct
_atom_sites_solution_secondary difmap
_audit_creation_method SHELXL-97
_cell_angle_alpha 90.00
_cell_angle_beta 123.610(17)
_cell_angle_gamma 90.00
_cell_formula_units_Z 4
_cell_length_a 19.8124(6)
_cell_length_b 6.96070(10)
_cell_length_c 16.8179(4)
_cell_measurement_reflns_used 2257
_cell_measurement_temperature 296(2)
_cell_measurement_theta_max 27.4835
_cell_measurement_theta_min 3.1762
_cell_volume 1931.6(4)
_computing_cell_refinement 'CrystalClear (Rigaku Inc., 2005)'
_computing_data_collection 'CrystalClear (Rigaku Inc., 2005)'
_computing_data_reduction 'CrystalClear (Rigaku Inc., 2005)'
_computing_molecular_graphics 'Diamond 3.0 Crystal Impact'
_computing_publication_material 'Windows Word2003'
_computing_structure_refinement 'SHELXL-97 (Sheldrick, 1997)'
_computing_structure_solution 'SHELXS-97 (Sheldrick, 1990)'
_diffrn_ambient_temperature 296(2)
_diffrn_detector_area_resol_mean 14.6306
_diffrn_measured_fraction_theta_full 0.999
_diffrn_measured_fraction_theta_max 0.999
_diffrn_measurement_device_type 'Mercury70 (2x2 bin mode)'
_diffrn_measurement_method CCD_Profile_fitting
_diffrn_radiation_monochromator graphite
_diffrn_radiation_source 'Rotating Anode'
_diffrn_radiation_type MoK\a
_diffrn_radiation_wavelength 0.71073
_diffrn_reflns_av_R_equivalents 0.0274
_diffrn_reflns_av_sigmaI/netI 0.0275
_diffrn_reflns_limit_h_max 25
_diffrn_reflns_limit_h_min -25
_diffrn_reflns_limit_k_max 9
_diffrn_reflns_limit_k_min -8
_diffrn_reflns_limit_l_max 21
_diffrn_reflns_limit_l_min -21
_diffrn_reflns_number 7084
_diffrn_reflns_theta_full 27.48
_diffrn_reflns_theta_max 27.48
_diffrn_reflns_theta_min 2.57
_exptl_absorpt_coefficient_mu 5.864
_exptl_absorpt_correction_T_max 0.703
_exptl_absorpt_correction_T_min 0.509
_exptl_absorpt_correction_type multi-scan
_exptl_absorpt_process_details 'CrystalClear (Rigaku/MSC Inc., 2005)'
_exptl_crystal_colour yellow
_exptl_crystal_density_diffrn 2.716
_exptl_crystal_density_method 'not measured'
_exptl_crystal_description lathe
_exptl_crystal_F_000 1464
_exptl_crystal_size_max 0.20
_exptl_crystal_size_mid 0.10
_exptl_crystal_size_min 0.06
_refine_diff_density_max 1.787
_refine_diff_density_min -0.891
_refine_diff_density_rms 0.162
_refine_ls_extinction_method none
_refine_ls_goodness_of_fit_ref 1.071
_refine_ls_hydrogen_treatment constr
_refine_ls_matrix_type full
_refine_ls_number_parameters 80
_refine_ls_number_reflns 2217
_refine_ls_number_restraints 0
_refine_ls_restrained_S_all 1.071
_refine_ls_R_factor_all 0.0384
_refine_ls_R_factor_gt 0.0338
_refine_ls_shift/su_max 0.001
_refine_ls_shift/su_mean 0.000
_refine_ls_structure_factor_coef Fsqd
_refine_ls_weighting_details 'calc w=1/[\s^2^(Fo^2^)+(0.0480P)^2^+4.8000P] where P=(Fo^2^+2Fc^2^)/3'
_refine_ls_weighting_scheme calc
_refine_ls_wR_factor_gt 0.0833
_refine_ls_wR_factor_ref 0.0875
_reflns_number_gt 2031
_reflns_number_total 2217
_reflns_threshold_expression >2sigma(I)
_cod_data_source_file c1ce05879g.txt
_cod_data_source_block compound-1-MF3-9B
_cod_depositor_comments
;
The following automatic conversions were performed:
'_atom_site_symetry_multiplicity' tag replaced with
'_atom_site_symmetry_multiplicity'.

Automatic conversion script
Id: cif_correct_tags 1440 2010-10-19 06:21:57Z saulius 

The following automatic conversions were performed:

'_exptl_absorpt_correction_type' value 'Multi-scan' changed to
'multi-scan' according to
/home/saulius/struct/CIF-dictionaries/cif_core.dic dictionary named
'cif_core.dic' version 2.4.1 from 2010-06-29.

Automatic conversion script
Id: cif_fix_values 1715 2011-07-08 13:25:40Z adriana 
;
_cod_original_sg_symbol_H-M 'C 2/c'
_cod_database_code 7207063

loop_
_symmetry_equiv_pos_as_xyz
'x, y, z'
'-x, y, -z+1/2'
'x+1/2, y+1/2, z'
'-x+1/2, y+1/2, -z+1/2'
'-x, -y, -z'
'x, -y, z-1/2'
'-x+1/2, -y+1/2, -z'
'x+1/2, -y+1/2, z-1/2'

loop_
_atom_site_label
_atom_site_type_symbol
_atom_site_fract_x
_atom_site_fract_y
_atom_site_fract_z
_atom_site_U_iso_or_equiv
_atom_site_adp_type
_atom_site_occupancy
_atom_site_symmetry_multiplicity
_atom_site_calc_flag
_atom_site_refinement_flags
Sb1 Sb 0.034565(18) 0.27071(5) 0.45211(2) 0.02152(12) Uani 1 1 d .
In1 In -0.04183(2) 0.22835(5) 0.60850(2) 0.02278(12) Uani 1 1 d .
S1 S 0.0000 0.4216(3) 0.7500 0.0283(4) Uani 1 2 d S
S2 S 0.07897(7) 0.14021(19) 0.60839(8) 0.0283(3) Uani 1 1 d .
S3 S 0.11911(8) 0.06982(18) 0.42149(9) 0.0291(3) Uani 1 1 d .
S4 S 0.13055(8) 0.53869(19) 0.51744(8) 0.0306(3) Uani 1 1 d .
N1 N 0.1922(3) 0.4268(8) 0.3518(4) 0.0524(14) Uani 1 1 d .
H1A H 0.1410 0.4337 0.3368 0.063 Uiso 1 1 calc R
H1B H 0.2233 0.3805 0.4116 0.063 Uiso 1 1 calc R
C1 C 0.1942(4) 0.2906(12) 0.2865(5) 0.060(2) Uani 1 1 d .
H1E H 0.1702 0.1712 0.2870 0.090 Uiso 1 1 calc R
H1C H 0.2494 0.2689 0.3068 0.090 Uiso 1 1 calc R
H1D H 0.1645 0.3426 0.2230 0.090 Uiso 1 1 calc R
C2 C 0.2197(4) 0.6216(11) 0.3504(5) 0.0596(19) Uani 1 1 d .
H2A H 0.2175 0.7003 0.3958 0.089 Uiso 1 1 calc R
H2B H 0.1853 0.6754 0.2877 0.089 Uiso 1 1 calc R
H2C H 0.2745 0.6166 0.3668 0.089 Uiso 1 1 calc R

loop_
_atom_site_aniso_label
_atom_site_aniso_U_11
_atom_site_aniso_U_22
_atom_site_aniso_U_33
_atom_site_aniso_U_23
_atom_site_aniso_U_13
_atom_site_aniso_U_12
Sb1 0.02475(19) 0.0177(2) 0.02342(18) 0.00123(11) 0.01413(15) 0.00079(11)
In1 0.0315(2) 0.0160(2) 0.02562(19) -0.00047(12) 0.01882(16) -0.00168(12)
S1 0.0401(9) 0.0233(10) 0.0236(7) 0.000 0.0189(7) 0.000
S2 0.0271(6) 0.0325(8) 0.0267(6) 0.0069(5) 0.0158(5) 0.0023(5)
S3 0.0372(7) 0.0188(7) 0.0458(7) -0.0028(5) 0.0321(6) -0.0036(5)
S4 0.0354(7) 0.0188(7) 0.0293(6) 0.0002(5) 0.0127(5) -0.0045(5)
N1 0.068(4) 0.049(4) 0.064(3) -0.004(3) 0.052(3) -0.012(3)
C1 0.042(4) 0.095(6) 0.047(4) -0.014(4) 0.027(3) -0.006(4)
C2 0.045(4) 0.056(5) 0.064(4) 0.015(4) 0.021(3) -0.009(3)

loop_
_atom_type_symbol
_atom_type_description
_atom_type_scat_dispersion_real
_atom_type_scat_dispersion_imag
_atom_type_scat_source
C C 0.0033 0.0016 'International Tables Vol C Tables 4.2.6.8 and 6.1.1.4'
H H 0.0000 0.0000 'International Tables Vol C Tables 4.2.6.8 and 6.1.1.4'
N N 0.0061 0.0033 'International Tables Vol C Tables 4.2.6.8 and 6.1.1.4'
S S 0.1246 0.1234 'International Tables Vol C Tables 4.2.6.8 and 6.1.1.4'
In In -0.7276 1.3100 'International Tables Vol C Tables 4.2.6.8 and 6.1.1.4'
Sb Sb -0.5866 1.5461 'International Tables Vol C Tables 4.2.6.8 and 6.1.1.4'

loop_
_geom_angle_atom_site_label_1
_geom_angle_atom_site_label_2
_geom_angle_atom_site_label_3
_geom_angle
_geom_angle_site_symmetry_1
_geom_angle_site_symmetry_3
S2 Sb1 S3 97.67(5) . .
S2 Sb1 S4 94.19(5) . .
S3 Sb1 S4 94.46(4) . .
S1 In1 S3 120.07(4) . 5_556
S1 In1 S4 99.83(5) . 5_566
S3 In1 S4 108.17(5) 5_556 5_566
S1 In1 S2 109.31(4) . .
S3 In1 S2 106.47(4) 5_556 .
S4 In1 S2 113.12(4) 5_566 .
In1 S1 In1 113.23(7) . 2_556
Sb1 S2 In1 97.85(5) . .
Sb1 S3 In1 96.00(4) . 5_556
Sb1 S4 In1 96.22(5) . 5_566
C2 N1 C1 114.8(5) . .
C2 N1 H1A 108.6 . .
C1 N1 H1A 108.6 . .
C2 N1 H1B 108.6 . .
C1 N1 H1B 108.6 . .
H1A N1 H1B 107.5 . .
N1 C1 H1E 109.5 . .
N1 C1 H1C 109.5 . .
H1E C1 H1C 109.5 . .
N1 C1 H1D 109.5 . .
H1E C1 H1D 109.5 . .
H1C C1 H1D 109.5 . .
N1 C2 H2A 109.5 . .
N1 C2 H2B 109.5 . .
H2A C2 H2B 109.5 . .
N1 C2 H2C 109.5 . .
H2A C2 H2C 109.5 . .
H2B C2 H2C 109.5 . .

loop_
_geom_bond_atom_site_label_1
_geom_bond_atom_site_label_2
_geom_bond_distance
_geom_bond_site_symmetry_2
Sb1 S2 2.4386(12) .
Sb1 S3 2.4458(12) .
Sb1 S4 2.4474(13) .
In1 S1 2.4446(11) .
In1 S3 2.4599(13) 5_556
In1 S4 2.4665(14) 5_566
In1 S2 2.4717(12) .
S1 In1 2.4446(11) 2_556
S3 In1 2.4599(13) 5_556
S4 In1 2.4665(14) 5_566
N1 C2 1.467(8) .
N1 C1 1.469(8) .
N1 H1A 0.9000 .
N1 H1B 0.9000 .
C1 H1E 0.9600 .
C1 H1C 0.9600 .
C1 H1D 0.9600 .
C2 H2A 0.9600 .
C2 H2B 0.9600 .
C2 H2C 0.9600 .

loop_
_geom_hbond_atom_site_label_D
_geom_hbond_atom_site_label_H
_geom_hbond_atom_site_label_A
_geom_hbond_distance_DH
_geom_hbond_distance_HA
_geom_hbond_distance_DA
_geom_hbond_angle_DHA
_geom_hbond_site_symmetry_A
N1 H1A S1 0.90 2.54 3.365(6) 153.2 5_566
N1 H1B S3 0.90 2.84 3.569(6) 139.5 7_556
C2 H2B S2 0.96 2.85 3.811(7) 175.1 6_565

loop_
_geom_torsion_atom_site_label_1
_geom_torsion_atom_site_label_2
_geom_torsion_atom_site_label_3
_geom_torsion_atom_site_label_4
_geom_torsion
_geom_torsion_site_symmetry_1
_geom_torsion_site_symmetry_4
S3 In1 S1 In1 38.18(4) 5_556 2_556
S4 In1 S1 In1 155.95(3) 5_566 2_556
S2 In1 S1 In1 -85.18(4) . 2_556
S3 Sb1 S2 In1 -156.48(5) . .
S4 Sb1 S2 In1 108.44(5) . .
S1 In1 S2 Sb1 -124.14(5) . .
S3 In1 S2 Sb1 104.78(5) 5_556 .
S4 In1 S2 Sb1 -13.88(6) 5_566 .
S2 Sb1 S3 In1 72.59(5) . 5_556
S4 Sb1 S3 In1 167.43(4) . 5_556
S2 Sb1 S4 In1 -146.10(4) . 5_566
S3 Sb1 S4 In1 115.86(5) . 5_566
